data_7228809
loop_
_publ_author_name
'Chen, Jing'
'Voutier, No\'emie'
'Rajabi, Jamshid'
'Crochet, Aurelien'
'Bassani, Dario'
'Fromm, Katharina'

_publ_section_title
;
 Influence of Anions and Solvent Molecules on the Packing and Emission
 Spectra of Coordination Polymers Based on Silver ions and an Anthracene
 Derivative
;
_journal_name_full CrystEngComm
_journal_paper_doi 10.1039/C7CE00846E
_journal_year 2017
_chemical_formula_moiety 'C60 H48 Ag2 F6 N4 O16 S2'
_chemical_formula_sum 'C60 H48 Ag2 F6 N4 O16 S2'
_chemical_formula_weight 1474.88
_space_group_crystal_system triclinic
_space_group_IT_number 2
_space_group_name_Hall '-P 1'
_space_group_name_H-M_alt 'P -1'
_symmetry_space_group_name_Hall '-P 1'
_symmetry_space_group_name_H-M 'P -1'
_atom_sites_solution_hydrogens geom
_audit_creation_method SHELXL-2014/7
_audit_update_record
;
2015-07-17 deposited with the CCDC.
2017-07-31 downloaded from the CCDC.
;
_cell_angle_alpha 96.20(3)
_cell_angle_beta 96.65(3)
_cell_angle_gamma 104.58(3)
_cell_formula_units_Z 2
_cell_length_a 8.2252(16)
_cell_length_b 14.362(3)
_cell_length_c 24.711(5)
_cell_measurement_reflns_used 60421
_cell_measurement_temperature 150(2)
_cell_measurement_theta_max 24.10
_cell_measurement_theta_min 1.48
_cell_volume 2777.4(11)
_computing_cell_refinement 'X-Area (Stoe & Cie, 2009)'
_computing_data_collection 'X-Area (Stoe & Cie, 2009)'
_computing_data_reduction 'X-RED32(Stoe & Cie, 2009)'
_computing_structure_refinement 'SHELXL-97 (Sheldrick, 2008)'
_computing_structure_solution 'SHELXS-97 (Sheldrick, 2008)'
_diffrn_ambient_temperature 150(2)
_diffrn_detector_area_resol_mean 6.67
_diffrn_measured_fraction_theta_full 0.997
_diffrn_measured_fraction_theta_max 0.997
_diffrn_measurement_device_type 'STOE IPDS 2'
_diffrn_measurement_method 'rotation method'
_diffrn_radiation_monochromator graphite
_diffrn_radiation_probe x-ray
_diffrn_radiation_type MoK\a
_diffrn_radiation_wavelength 0.71073
_diffrn_reflns_av_R_equivalents 0.0719
_diffrn_reflns_av_unetI/netI 0.0346
_diffrn_reflns_Laue_measured_fraction_full 0.997
_diffrn_reflns_Laue_measured_fraction_max 0.997
_diffrn_reflns_limit_h_max 9
_diffrn_reflns_limit_h_min -9
_diffrn_reflns_limit_k_max 16
_diffrn_reflns_limit_k_min -16
_diffrn_reflns_limit_l_max 27
_diffrn_reflns_limit_l_min -27
_diffrn_reflns_number 44456
_diffrn_reflns_point_group_measured_fraction_full 0.997
_diffrn_reflns_point_group_measured_fraction_max 0.997
_diffrn_reflns_theta_full 23.584
_diffrn_reflns_theta_max 23.584
_diffrn_reflns_theta_min 1.480
_diffrn_source 'fine-focus sealed tube'
_exptl_absorpt_coefficient_mu 0.879
_exptl_absorpt_correction_type none
_exptl_crystal_colour yellow
_exptl_crystal_density_diffrn 1.764
_exptl_crystal_description block
_exptl_crystal_F_000 1488
_exptl_crystal_size_max 0.220
_exptl_crystal_size_mid 0.180
_exptl_crystal_size_min 0.120
_refine_diff_density_max 1.774
_refine_diff_density_min -1.804
_refine_diff_density_rms 0.143
_refine_ls_extinction_method none
_refine_ls_goodness_of_fit_ref 1.018
_refine_ls_hydrogen_treatment constr
_refine_ls_matrix_type full
_refine_ls_number_parameters 780
_refine_ls_number_reflns 8275
_refine_ls_number_restraints 0
_refine_ls_restrained_S_all 1.018
_refine_ls_R_factor_all 0.0814
_refine_ls_R_factor_gt 0.0770
_refine_ls_shift/su_max 0.001
_refine_ls_shift/su_mean 0.000
_refine_ls_structure_factor_coef Fsqd
_refine_ls_weighting_details 'w=1/[\s^2^(Fo^2^)+(0.0715P)^2^+52.2093P] where P=(Fo^2^+2Fc^2^)/3'
_refine_ls_weighting_scheme calc
_refine_ls_wR_factor_gt 0.2081
_refine_ls_wR_factor_ref 0.2101
_reflns_Friedel_coverage 0.000
_reflns_number_gt 7530
_reflns_number_total 8275
_reflns_threshold_expression 'I > 2\s(I)'
_cod_data_source_file c7ce00846e2.cif
_cod_data_source_block complex2
_cod_original_cell_volume 2777.4(10)
_cod_database_code 7228809
_shelx_shelxl_version_number 2014/7
_shelx_space_group_comment
;
The symmetry employed for this shelxl refinement is uniquely defined
by the following loop, which should always be used as a source of
symmetry information in preference to the above space-group names.
They are only intended as comments.
;
_shelx_estimated_absorpt_t_min 0.830
_shelx_estimated_absorpt_t_max 0.902

loop_
_space_group_symop_operation_xyz
'x, y, z'
'-x, -y, -z'

loop_
_atom_site_label
_atom_site_type_symbol
_atom_site_fract_x
_atom_site_fract_y
_atom_site_fract_z
_atom_site_U_iso_or_equiv
_atom_site_adp_type
_atom_site_occupancy
_atom_site_site_symmetry_order
_atom_site_calc_flag
_atom_site_refinement_flags_posn
_atom_site_refinement_flags_adp
C1 C 0.9686(10) 0.7372(6) 0.2928(3) 0.0230(18) Uani 1 1 d . .
H1 H 1.0160 0.7187 0.3255 0.028 Uiso 1 1 calc R U
C2 C 0.7825(11) 0.6993(6) 0.2122(3) 0.0288(19) Uani 1 1 d . .
H2 H 0.6963 0.6534 0.1869 0.035 Uiso 1 1 calc R U
C3 C 0.8360(11) 0.7926(6) 0.2004(3) 0.0282(19) Uani 1 1 d . .
H3 H 0.7868 0.8099 0.1675 0.034 Uiso 1 1 calc R U
C4 C 0.9615(11) 0.8609(6) 0.2363(3) 0.0272(19) Uani 1 1 d . .
H4 H 1.0001 0.9256 0.2288 0.033 Uiso 1 1 calc R U
C5 C 1.0290(10) 0.8325(5) 0.2833(3) 0.0202(17) Uani 1 1 d . .
C6 C 1.1647(11) 0.9052(6) 0.3230(3) 0.0249(18) Uani 1 1 d . .
C7 C 1.3602(10) 0.9285(6) 0.4061(3) 0.0257(18) Uani 1 1 d . .
H7A H 1.4313 0.9777 0.3874 0.031 Uiso 1 1 calc R U
H7B H 1.4319 0.8881 0.4205 0.031 Uiso 1 1 calc R U
C8 C 1.3023(10) 0.9802(6) 0.4541(3) 0.0202(17) Uani 1 1 d . .
C9 C 1.3425(10) 1.0823(6) 0.4645(3) 0.0249(18) Uani 1 1 d . .
C10 C 1.4237(11) 1.1438(6) 0.4280(4) 0.0281(19) Uani 1 1 d . .
H10 H 1.4494 1.1148 0.3948 0.034 Uiso 1 1 calc R U
C11 C 1.4649(12) 1.2420(7) 0.4396(4) 0.036(2) Uani 1 1 d . .
H11 H 1.5162 1.2808 0.4141 0.043 Uiso 1 1 calc R U
C12 C 1.4315(12) 1.2872(7) 0.4897(4) 0.038(2) Uani 1 1 d . .
H12 H 1.4641 1.3561 0.4983 0.045 Uiso 1 1 calc R U
C13 C 1.3533(11) 1.2322(6) 0.5252(4) 0.031(2) Uani 1 1 d . .
H13 H 1.3307 1.2634 0.5583 0.037 Uiso 1 1 calc R U
C14 C 1.3034(10) 1.1279(6) 0.5142(3) 0.0238(18) Uani 1 1 d . .
C15 C 1.2190(10) 1.0721(6) 0.5505(3) 0.0221(17) Uani 1 1 d . .
C16 C 1.1722(10) 0.9692(6) 0.5394(3) 0.0240(18) Uani 1 1 d . .
C17 C 1.0832(11) 0.9071(6) 0.5738(3) 0.0275(19) Uani 1 1 d . .
H17 H 1.0528 0.9352 0.6064 0.033 Uiso 1 1 calc R U
C18 C 1.0411(11) 0.8088(6) 0.5612(4) 0.030(2) Uani 1 1 d . .
H18 H 0.9801 0.7697 0.5847 0.036 Uiso 1 1 calc R U
C19 C 1.0856(12) 0.7647(7) 0.5144(4) 0.032(2) Uani 1 1 d . .
H19 H 1.0547 0.6958 0.5061 0.038 Uiso 1 1 calc R U
C20 C 1.1739(11) 0.8200(6) 0.4802(4) 0.0280(19) Uani 1 1 d . .
H20 H 1.2065 0.7888 0.4489 0.034 Uiso 1 1 calc R U
C21 C 1.2180(10) 0.9232(6) 0.4904(3) 0.0219(17) Uani 1 1 d . .
C22 C 1.1696(10) 1.1226(6) 0.6005(3) 0.0263(19) Uani 1 1 d . .
H22A H 1.1082 1.1698 0.5887 0.032 Uiso 1 1 calc R U
H22B H 1.0910 1.0738 0.6173 0.032 Uiso 1 1 calc R U
C23 C 1.3632(10) 1.1225(6) 0.6810(3) 0.0238(18) Uani 1 1 d . .
C24 C 1.4994(10) 1.1878(6) 0.7245(3) 0.0223(17) Uani 1 1 d . .
C25 C 1.5584(11) 1.1465(6) 0.7684(3) 0.0271(19) Uani 1 1 d . .
H25 H 1.5143 1.0794 0.7703 0.033 Uiso 1 1 calc R U
C26 C 1.6826(11) 1.2050(6) 0.8093(3) 0.0288(19) Uani 1 1 d . .
H26 H 1.7269 1.1784 0.8394 0.035 Uiso 1 1 calc R U
C27 C 1.7407(11) 1.3019(6) 0.8055(3) 0.030(2) Uani 1 1 d . .
H27 H 1.8251 1.3418 0.8339 0.036 Uiso 1 1 calc R U
C28 C 1.5660(11) 1.2855(6) 0.7231(3) 0.0263(19) Uani 1 1 d . .
H28 H 1.5269 1.3127 0.6924 0.032 Uiso 1 1 calc R U
C29 C 1.9595(11) 1.7230(6) 0.7911(3) 0.0252(18) Uani 1 1 d . .
H29 H 2.0052 1.7042 0.8239 0.030 Uiso 1 1 calc R U
C30 C 1.7735(11) 1.6865(6) 0.7102(4) 0.0284(19) Uani 1 1 d . .
H30 H 1.6848 1.6413 0.6853 0.034 Uiso 1 1 calc R U
C31 C 1.8280(11) 1.7787(7) 0.6980(4) 0.031(2) Uani 1 1 d . .
H31 H 1.7799 1.7961 0.6650 0.037 Uiso 1 1 calc R U
C32 C 1.9541(11) 1.8463(6) 0.7343(3) 0.029(2) Uani 1 1 d . .
H32 H 1.9944 1.9108 0.7266 0.035 Uiso 1 1 calc R U
C33 C 2.0201(10) 1.8185(6) 0.7817(3) 0.0225(17) Uani 1 1 d . .
C34 C 2.1574(11) 1.8902(6) 0.8211(3) 0.0254(19) Uani 1 1 d . .
C35 C 2.3461(10) 1.9097(6) 0.9057(3) 0.0243(18) Uani 1 1 d . .
H35A H 2.4233 1.9554 0.8867 0.029 Uiso 1 1 calc R U
H35B H 2.4095 1.8656 0.9205 0.029 Uiso 1 1 calc R U
C36 C 2.2968(10) 1.9667(6) 0.9530(3) 0.0235(18) Uani 1 1 d . .
C37 C 2.3429(10) 2.0685(6) 0.9611(3) 0.0230(17) Uani 1 1 d . .
C38 C 2.4231(11) 2.1262(6) 0.9226(4) 0.0279(19) Uani 1 1 d . .
H38 H 2.4445 2.0944 0.8895 0.033 Uiso 1 1 calc R U
C39 C 2.4689(12) 2.2245(7) 0.9322(4) 0.034(2) Uani 1 1 d . .
H39 H 2.5204 2.2604 0.9057 0.041 Uiso 1 1 calc R U
C40 C 2.4413(12) 2.2741(6) 0.9810(4) 0.034(2) Uani 1 1 d . .
H40 H 2.4771 2.3431 0.9877 0.041 Uiso 1 1 calc R U
C41 C 2.3632(11) 2.2234(6) 1.0188(4) 0.030(2) Uani 1 1 d . .
H41 H 2.3451 2.2579 1.0516 0.036 Uiso 1 1 calc R U
C42 C 2.3080(10) 2.1194(6) 1.0101(3) 0.0235(18) Uani 1 1 d . .
C43 C 2.2233(10) 2.0682(6) 1.0481(3) 0.0217(17) Uani 1 1 d . .
C44 C 2.1712(10) 1.9652(6) 1.0392(3) 0.0232(18) Uani 1 1 d . .
C45 C 2.0815(10) 1.9081(7) 1.0756(3) 0.0279(19) Uani 1 1 d . .
H45 H 2.0535 1.9399 1.1075 0.033 Uiso 1 1 calc R U
C46 C 2.0346(11) 1.8089(6) 1.0657(4) 0.029(2) Uani 1 1 d . .
H46 H 1.9726 1.7731 1.0904 0.035 Uiso 1 1 calc R U
C47 C 2.0772(11) 1.7594(6) 1.0197(4) 0.030(2) Uani 1 1 d . .
H47 H 2.0457 1.6904 1.0136 0.036 Uiso 1 1 calc R U
C48 C 2.1640(11) 1.8107(6) 0.9836(4) 0.030(2) Uani 1 1 d . .
H48 H 2.1931 1.7764 0.9528 0.036 Uiso 1 1 calc R U
C49 C 2.2116(10) 1.9134(6) 0.9912(3) 0.0208(17) Uani 1 1 d . .
C50 C 2.1763(10) 2.1243(6) 1.0967(3) 0.0253(18) Uani 1 1 d . .
H50A H 2.1195 2.1722 1.0831 0.030 Uiso 1 1 calc R U
H50B H 2.0939 2.0786 1.1141 0.030 Uiso 1 1 calc R U
C51 C 2.3608(11) 2.1268(6) 1.1795(3) 0.0261(19) Uani 1 1 d . .
C52 C 2.4961(10) 2.1921(6) 1.2235(3) 0.0215(17) Uani 1 1 d . .
C53 C 2.5522(11) 2.1499(6) 1.2679(3) 0.0258(18) Uani 1 1 d . .
H53 H 2.5075 2.0827 1.2699 0.031 Uiso 1 1 calc R U
C54 C 2.6762(12) 2.2096(6) 1.3094(4) 0.030(2) Uani 1 1 d . .
H54 H 2.7189 2.1836 1.3401 0.037 Uiso 1 1 calc R U
C55 C 2.7349(11) 2.3059(6) 1.3050(3) 0.029(2) Uani 1 1 d . .
H55 H 2.8205 2.3455 1.3332 0.035 Uiso 1 1 calc R U
C56 C 2.5612(10) 2.2906(6) 1.2229(3) 0.0226(17) Uani 1 1 d . .
H56 H 2.5207 2.3184 1.1926 0.027 Uiso 1 1 calc R U
C57 C 1.8514(11) 1.5192(6) 0.5720(4) 0.032(2) Uani 1 1 d . .
C58 C 0.6517(17) 0.5082(12) 0.4024(6) 0.081(3) Uani 1 1 d . .
H58A H 0.7429 0.5680 0.4150 0.121 Uiso 1 1 calc R U
H58B H 0.6997 0.4522 0.4009 0.121 Uiso 1 1 calc R U
H58C H 0.5686 0.5013 0.4281 0.121 Uiso 1 1 calc R U
C59 C 2.2145(13) 1.4858(7) 0.9258(5) 0.042(3) Uani 1 1 d . .
C60 C 1.7545(16) 1.5503(12) 0.9117(6) 0.081(3) Uani 1 1 d . .
H60A H 1.8782 1.5670 0.9132 0.121 Uiso 1 1 calc R U
H60B H 1.7172 1.4912 0.9285 0.121 Uiso 1 1 calc R U
H60C H 1.7225 1.6038 0.9320 0.121 Uiso 1 1 calc R U
Ag1 Ag 0.76753(9) 0.51241(5) 0.26910(3) 0.0309(2) Uani 1 1 d . .
Ag2 Ag 1.77529(9) 1.50179(5) 0.76619(3) 0.0325(2) Uani 1 1 d . .
F1 F 1.7747(9) 1.5870(5) 0.5850(3) 0.0661(8) Uani 1 1 d . .
F2 F 1.7794(9) 1.4722(5) 0.5228(3) 0.0661(8) Uani 1 1 d . .
F3 F 2.0098(9) 1.5672(5) 0.5661(3) 0.0661(8) Uani 1 1 d . .
F4 F 2.1726(9) 1.3909(5) 0.9117(3) 0.0661(8) Uani 1 1 d . .
F5 F 2.3709(10) 1.5049(5) 0.9556(3) 0.0661(8) Uani 1 1 d . .
F6 F 2.1192(9) 1.5082(5) 0.9612(3) 0.0661(8) Uani 1 1 d . .
N1 N 0.8467(9) 0.6698(5) 0.2582(3) 0.0290(16) Uani 1 1 d . .
N2 N 1.6828(9) 1.3438(5) 0.7627(3) 0.0300(17) Uani 1 1 d . .
N3 N 1.8387(9) 1.6558(5) 0.7556(3) 0.0300(17) Uani 1 1 d . .
N4 N 2.6781(9) 2.3487(5) 1.2626(3) 0.0275(16) Uani 1 1 d . .
O1 O 1.2167(9) 0.9886(5) 0.3168(3) 0.0420(17) Uani 1 1 d . .
O2 O 1.2201(7) 0.8665(4) 0.3657(2) 0.0244(12) Uani 1 1 d . .
O3 O 1.3044(9) 1.0387(4) 0.6815(3) 0.0379(16) Uani 1 1 d . .
O4 O 1.3163(7) 1.1738(4) 0.6420(2) 0.0242(12) Uani 1 1 d . .
O5 O 2.2182(9) 1.9718(5) 0.8134(3) 0.0441(18) Uani 1 1 d . .
O6 O 2.2021(7) 1.8524(4) 0.8657(2) 0.0249(13) Uani 1 1 d . .
O7 O 2.2958(9) 2.0439(4) 1.1822(3) 0.0407(17) Uani 1 1 d . .
O8 O 2.3217(7) 2.1755(4) 1.1384(2) 0.0233(12) Uani 1 1 d . .
O9 O 1.9478(8) 1.5052(5) 0.6717(3) 0.0373(15) Uani 1 1 d . .
O10 O 1.6801(9) 1.3991(6) 0.6258(3) 0.057(2) Uani 1 1 d . .
O11 O 1.9446(11) 1.3736(5) 0.6023(3) 0.0503(19) Uani 1 1 d . .
O12 O 0.5673(12) 0.5130(7) 0.3471(3) 0.066(2) Uani 1 1 d . .
H12A H 0.4933 0.5435 0.3501 0.099 Uiso 1 1 calc R U
O13 O 2.0532(9) 1.5061(6) 0.8355(3) 0.0513(19) Uani 1 1 d . .
O14 O 2.3535(8) 1.5241(5) 0.8417(2) 0.0343(14) Uani 1 1 d . .
O15 O 2.2522(12) 1.6490(5) 0.8901(3) 0.057(2) Uani 1 1 d . .
O16 O 1.6870(15) 1.536(2) 0.8640(4) 0.215(12) Uani 1 1 d . .
H16 H 1.5860 1.5029 0.8615 0.323 Uiso 1 1 calc R U
S1 S 1.8548(3) 1.44031(16) 0.62389(9) 0.0320(5) Uani 1 1 d . .
S3 S 2.2169(3) 1.55050(16) 0.86760(9) 0.0297(5) Uani 1 1 d . .

loop_
_atom_site_aniso_label
_atom_site_aniso_U_11
_atom_site_aniso_U_22
_atom_site_aniso_U_33
_atom_site_aniso_U_23
_atom_site_aniso_U_13
_atom_site_aniso_U_12
C1 0.030(4) 0.022(4) 0.018(4) 0.002(3) 0.001(3) 0.010(4)
C2 0.034(5) 0.029(5) 0.022(4) -0.004(4) -0.002(4) 0.012(4)
C3 0.034(5) 0.031(5) 0.020(4) 0.007(4) 0.000(4) 0.009(4)
C4 0.036(5) 0.026(5) 0.020(4) 0.000(4) 0.002(4) 0.011(4)
C5 0.029(4) 0.014(4) 0.019(4) 0.003(3) 0.004(3) 0.007(3)
C6 0.026(4) 0.031(5) 0.020(4) 0.006(4) 0.007(3) 0.007(4)
C7 0.021(4) 0.030(5) 0.024(4) 0.001(4) -0.003(3) 0.007(4)
C8 0.020(4) 0.020(4) 0.017(4) 0.001(3) -0.006(3) 0.003(3)
C9 0.019(4) 0.028(5) 0.024(4) 0.005(4) -0.007(3) 0.002(3)
C10 0.031(5) 0.022(4) 0.026(5) 0.008(4) -0.001(4) -0.001(4)
C11 0.043(6) 0.031(5) 0.028(5) 0.009(4) 0.000(4) -0.001(4)
C12 0.042(6) 0.024(5) 0.040(6) 0.016(4) -0.007(4) -0.002(4)
C13 0.034(5) 0.029(5) 0.029(5) 0.002(4) -0.006(4) 0.011(4)
C14 0.021(4) 0.024(4) 0.023(4) 0.004(3) -0.009(3) 0.003(3)
C15 0.020(4) 0.024(4) 0.020(4) 0.000(3) -0.005(3) 0.007(3)
C16 0.024(4) 0.027(4) 0.019(4) 0.004(3) -0.005(3) 0.005(4)
C17 0.026(4) 0.036(5) 0.019(4) 0.006(4) 0.002(3) 0.005(4)
C18 0.034(5) 0.023(5) 0.027(5) 0.011(4) -0.005(4) -0.005(4)
C19 0.037(5) 0.025(5) 0.030(5) 0.010(4) 0.000(4) 0.003(4)
C20 0.031(5) 0.028(5) 0.025(5) 0.005(4) 0.000(4) 0.009(4)
C21 0.022(4) 0.026(4) 0.017(4) 0.005(3) -0.007(3) 0.009(3)
C22 0.023(4) 0.032(5) 0.022(4) -0.002(4) -0.002(3) 0.010(4)
C23 0.024(4) 0.026(5) 0.019(4) 0.001(3) 0.003(3) 0.004(4)
C24 0.025(4) 0.025(4) 0.016(4) -0.001(3) 0.004(3) 0.007(4)
C25 0.038(5) 0.018(4) 0.028(5) 0.007(4) 0.005(4) 0.011(4)
C26 0.033(5) 0.033(5) 0.021(4) 0.004(4) -0.002(4) 0.012(4)
C27 0.032(5) 0.032(5) 0.017(4) 0.000(4) -0.004(4) 0.000(4)
C28 0.031(5) 0.025(5) 0.023(4) 0.009(4) 0.002(4) 0.005(4)
C29 0.028(5) 0.027(5) 0.018(4) 0.002(3) 0.002(3) 0.006(4)
C30 0.024(4) 0.031(5) 0.026(5) -0.006(4) -0.002(4) 0.008(4)
C31 0.036(5) 0.034(5) 0.024(5) 0.005(4) -0.003(4) 0.014(4)
C32 0.038(5) 0.027(5) 0.022(4) 0.002(4) -0.001(4) 0.011(4)
C33 0.027(4) 0.021(4) 0.018(4) -0.002(3) 0.000(3) 0.008(3)
C34 0.029(5) 0.031(5) 0.018(4) 0.004(4) 0.006(3) 0.011(4)
C35 0.020(4) 0.029(5) 0.022(4) -0.001(4) -0.001(3) 0.007(3)
C36 0.020(4) 0.029(5) 0.019(4) 0.000(3) -0.005(3) 0.006(3)
C37 0.020(4) 0.024(4) 0.021(4) 0.004(3) -0.006(3) 0.003(3)
C38 0.025(4) 0.030(5) 0.024(4) 0.006(4) -0.003(4) 0.002(4)
C39 0.037(5) 0.031(5) 0.026(5) 0.009(4) -0.004(4) -0.005(4)
C40 0.038(5) 0.021(5) 0.038(5) 0.011(4) -0.008(4) 0.000(4)
C41 0.035(5) 0.028(5) 0.023(4) 0.001(4) -0.007(4) 0.008(4)
C42 0.019(4) 0.022(4) 0.023(4) 0.004(3) -0.011(3) 0.000(3)
C43 0.018(4) 0.025(4) 0.020(4) 0.000(3) -0.005(3) 0.006(3)
C44 0.020(4) 0.026(4) 0.019(4) 0.002(3) -0.008(3) 0.001(3)
C45 0.023(4) 0.039(5) 0.020(4) 0.005(4) 0.001(3) 0.006(4)
C46 0.035(5) 0.021(4) 0.025(5) 0.009(4) -0.003(4) -0.002(4)
C47 0.031(5) 0.024(5) 0.031(5) 0.011(4) -0.001(4) 0.001(4)
C48 0.029(5) 0.031(5) 0.028(5) 0.002(4) -0.006(4) 0.010(4)
C49 0.019(4) 0.022(4) 0.019(4) 0.006(3) -0.008(3) 0.003(3)
C50 0.021(4) 0.029(5) 0.025(4) -0.002(4) -0.002(3) 0.009(4)
C51 0.028(5) 0.028(5) 0.021(4) -0.001(4) 0.003(4) 0.007(4)
C52 0.029(4) 0.019(4) 0.015(4) 0.001(3) 0.003(3) 0.004(3)
C53 0.035(5) 0.015(4) 0.028(5) 0.008(3) 0.002(4) 0.007(4)
C54 0.037(5) 0.027(5) 0.025(5) 0.002(4) -0.002(4) 0.009(4)
C55 0.030(5) 0.031(5) 0.017(4) 0.000(4) -0.006(4) 0.000(4)
C56 0.028(4) 0.020(4) 0.020(4) 0.005(3) 0.003(3) 0.006(3)
C57 0.027(5) 0.020(4) 0.044(6) -0.007(4) -0.001(4) 0.007(4)
C58 0.050(5) 0.119(9) 0.068(7) -0.036(6) 0.008(5) 0.033(6)
C59 0.039(6) 0.025(5) 0.057(7) -0.011(4) 0.022(5) 0.000(4)
C60 0.050(5) 0.119(9) 0.068(7) -0.036(6) 0.008(5) 0.033(6)
Ag1 0.0403(4) 0.0201(4) 0.0268(4) 0.0049(3) -0.0004(3) -0.0001(3)
Ag2 0.0382(4) 0.0229(4) 0.0296(4) 0.0031(3) 0.0004(3) -0.0017(3)
F1 0.078(2) 0.0694(19) 0.0545(17) 0.0301(15) 0.0087(15) 0.0171(16)
F2 0.078(2) 0.0694(19) 0.0545(17) 0.0301(15) 0.0087(15) 0.0171(16)
F3 0.078(2) 0.0694(19) 0.0545(17) 0.0301(15) 0.0087(15) 0.0171(16)
F4 0.078(2) 0.0694(19) 0.0545(17) 0.0301(15) 0.0087(15) 0.0171(16)
F5 0.078(2) 0.0694(19) 0.0545(17) 0.0301(15) 0.0087(15) 0.0171(16)
F6 0.078(2) 0.0694(19) 0.0545(17) 0.0301(15) 0.0087(15) 0.0171(16)
N1 0.034(4) 0.027(4) 0.024(4) 0.005(3) 0.000(3) 0.005(3)
N2 0.033(4) 0.019(4) 0.031(4) 0.005(3) -0.002(3) -0.003(3)
N3 0.031(4) 0.030(4) 0.024(4) 0.001(3) 0.000(3) 0.003(3)
N4 0.031(4) 0.020(4) 0.027(4) 0.004(3) -0.003(3) 0.001(3)
O1 0.055(4) 0.026(4) 0.035(4) 0.011(3) -0.011(3) -0.002(3)
O2 0.028(3) 0.024(3) 0.021(3) 0.005(2) 0.001(2) 0.008(2)
O3 0.051(4) 0.022(4) 0.030(3) 0.005(3) -0.010(3) -0.004(3)
O4 0.032(3) 0.019(3) 0.019(3) 0.002(2) -0.001(2) 0.004(2)
O5 0.059(5) 0.026(4) 0.035(4) 0.011(3) -0.015(3) -0.004(3)
O6 0.029(3) 0.025(3) 0.018(3) 0.004(2) -0.001(2) 0.005(2)
O7 0.054(4) 0.022(4) 0.031(4) 0.006(3) -0.011(3) -0.009(3)
O8 0.027(3) 0.019(3) 0.021(3) 0.001(2) 0.000(2) 0.003(2)
O9 0.040(4) 0.040(4) 0.027(3) 0.004(3) -0.002(3) 0.005(3)
O10 0.037(4) 0.079(6) 0.055(5) 0.040(4) 0.006(3) 0.002(4)
O11 0.084(6) 0.034(4) 0.040(4) 0.006(3) 0.011(4) 0.029(4)
O12 0.082(7) 0.074(6) 0.046(5) 0.011(4) 0.019(4) 0.022(5)
O13 0.030(4) 0.073(5) 0.044(4) 0.015(4) -0.007(3) 0.003(4)
O14 0.034(3) 0.042(4) 0.030(3) 0.010(3) 0.008(3) 0.013(3)
O15 0.102(7) 0.032(4) 0.043(4) 0.004(3) 0.009(4) 0.031(4)
O16 0.072(8) 0.57(4) 0.038(6) 0.028(12) 0.011(6) 0.146(15)
S1 0.0373(13) 0.0264(12) 0.0271(12) 0.0069(9) -0.0006(10) 0.0000(10)
S3 0.0327(12) 0.0281(12) 0.0265(11) 0.0059(9) 0.0008(9) 0.0059(9)

loop_
_atom_type_symbol
_atom_type_description
_atom_type_scat_dispersion_real
_atom_type_scat_dispersion_imag
_atom_type_scat_source
C C 0.0033 0.0016 'International Tables Vol C Tables 4.2.6.8 and 6.1.1.4'
H H 0.0000 0.0000 'International Tables Vol C Tables 4.2.6.8 and 6.1.1.4'
Ag Ag -0.8971 1.1015 'International Tables Vol C Tables 4.2.6.8 and 6.1.1.4'
F F 0.0171 0.0103 'International Tables Vol C Tables 4.2.6.8 and 6.1.1.4'
N N 0.0061 0.0033 'International Tables Vol C Tables 4.2.6.8 and 6.1.1.4'
O O 0.0106 0.0060 'International Tables Vol C Tables 4.2.6.8 and 6.1.1.4'
S S 0.1246 0.1234 'International Tables Vol C Tables 4.2.6.8 and 6.1.1.4'

loop_
_geom_angle_atom_site_label_1
_geom_angle_atom_site_label_2
_geom_angle_atom_site_label_3
_geom_angle
_geom_angle_site_symmetry_3
N1 C1 C5 123.7(7) .
N1 C1 H1 118.1 .
C5 C1 H1 118.1 .
N1 C2 C3 123.2(8) .
N1 C2 H2 118.4 .
C3 C2 H2 118.4 .
C2 C3 C4 119.8(8) .
C2 C3 H3 120.1 .
C4 C3 H3 120.1 .
C5 C4 C3 118.1(8) .
C5 C4 H4 121.0 .
C3 C4 H4 121.0 .
C4 C5 C1 119.0(8) .
C4 C5 C6 119.1(7) .
C1 C5 C6 121.9(7) .
O1 C6 O2 124.3(8) .
O1 C6 C5 123.6(8) .
O2 C6 C5 112.1(7) .
O2 C7 C8 113.6(6) .
O2 C7 H7A 108.8 .
C8 C7 H7A 108.8 .
O2 C7 H7B 108.8 .
C8 C7 H7B 108.8 .
H7A C7 H7B 107.7 .
C21 C8 C9 120.7(7) .
C21 C8 C7 117.8(7) .
C9 C8 C7 121.3(7) .
C8 C9 C10 123.0(8) .
C8 C9 C14 119.1(8) .
C10 C9 C14 118.0(8) .
C11 C10 C9 121.9(9) .
C11 C10 H10 119.1 .
C9 C10 H10 119.1 .
C10 C11 C12 120.2(9) .
C10 C11 H11 119.9 .
C12 C11 H11 119.9 .
C13 C12 C11 120.0(9) .
C13 C12 H12 120.0 .
C11 C12 H12 120.0 .
C12 C13 C14 121.9(9) .
C12 C13 H13 119.1 .
C14 C13 H13 119.1 .
C15 C14 C9 120.7(8) .
C15 C14 C13 121.3(8) .
C9 C14 C13 118.0(8) .
C14 C15 C16 120.6(8) .
C14 C15 C22 119.2(7) .
C16 C15 C22 120.1(8) .
C15 C16 C17 124.1(8) .
C15 C16 C21 118.7(7) .
C17 C16 C21 117.3(8) .
C18 C17 C16 121.7(8) .
C18 C17 H17 119.1 .
C16 C17 H17 119.1 .
C17 C18 C19 121.1(8) .
C17 C18 H18 119.5 .
C19 C18 H18 119.5 .
C20 C19 C18 120.2(8) .
C20 C19 H19 119.9 .
C18 C19 H19 119.9 .
C19 C20 C21 121.4(8) .
C19 C20 H20 119.3 .
C21 C20 H20 119.3 .
C8 C21 C20 121.6(8) .
C8 C21 C16 120.1(7) .
C20 C21 C16 118.3(8) .
O4 C22 C15 112.8(6) .
O4 C22 H22A 109.0 .
C15 C22 H22A 109.0 .
O4 C22 H22B 109.0 .
C15 C22 H22B 109.0 .
H22A C22 H22B 107.8 .
O3 C23 O4 125.2(8) .
O3 C23 C24 124.4(8) .
O4 C23 C24 110.4(7) .
C28 C24 C25 119.0(8) .
C28 C24 C23 123.5(7) .
C25 C24 C23 117.5(7) .
C26 C25 C24 118.8(8) .
C26 C25 H25 120.6 .
C24 C25 H25 120.6 .
C27 C26 C25 118.8(8) .
C27 C26 H26 120.6 .
C25 C26 H26 120.6 .
N2 C27 C26 123.0(8) .
N2 C27 H27 118.5 .
C26 C27 H27 118.5 .
N2 C28 C24 123.3(8) .
N2 C28 H28 118.4 .
C24 C28 H28 118.4 .
N3 C29 C33 123.1(8) .
N3 C29 H29 118.5 .
C33 C29 H29 118.5 .
N3 C30 C31 123.7(8) .
N3 C30 H30 118.1 .
C31 C30 H30 118.1 .
C30 C31 C32 119.2(8) .
C30 C31 H31 120.4 .
C32 C31 H31 120.4 .
C33 C32 C31 118.7(8) .
C33 C32 H32 120.6 .
C31 C32 H32 120.6 .
C32 C33 C29 118.8(8) .
C32 C33 C34 119.5(8) .
C29 C33 C34 121.6(7) .
O5 C34 O6 124.7(8) .
O5 C34 C33 123.5(8) .
O6 C34 C33 111.7(7) .
O6 C35 C36 113.8(6) .
O6 C35 H35A 108.8 .
C36 C35 H35A 108.8 .
O6 C35 H35B 108.8 .
C36 C35 H35B 108.8 .
H35A C35 H35B 107.7 .
C37 C36 C49 121.0(8) .
C37 C36 C35 121.6(8) .
C49 C36 C35 117.3(7) .
C36 C37 C38 123.4(8) .
C36 C37 C42 119.2(8) .
C38 C37 C42 117.4(8) .
C39 C38 C37 121.9(8) .
C39 C38 H38 119.0 .
C37 C38 H38 119.0 .
C38 C39 C40 120.7(9) .
C38 C39 H39 119.6 .
C40 C39 H39 119.7 .
C41 C40 C39 120.2(8) .
C41 C40 H40 119.9 .
C39 C40 H40 119.9 .
C40 C41 C42 121.4(9) .
C40 C41 H41 119.3 .
C42 C41 H41 119.3 .
C43 C42 C41 121.1(8) .
C43 C42 C37 120.6(7) .
C41 C42 C37 118.3(8) .
C42 C43 C44 120.4(8) .
C42 C43 C50 119.0(7) .
C44 C43 C50 120.4(7) .
C43 C44 C45 123.6(8) .
C43 C44 C49 119.3(7) .
C45 C44 C49 117.0(7) .
C46 C45 C44 121.9(8) .
C46 C45 H45 119.1 .
C44 C45 H45 119.1 .
C45 C46 C47 120.7(8) .
C45 C46 H46 119.7 .
C47 C46 H46 119.7 .
C48 C47 C46 119.9(8) .
C48 C47 H47 120.1 .
C46 C47 H47 120.1 .
C47 C48 C49 121.6(9) .
C47 C48 H48 119.2 .
C49 C48 H48 119.2 .
C36 C49 C48 121.7(8) .
C36 C49 C44 119.4(7) .
C48 C49 C44 118.9(8) .
O8 C50 C43 113.7(6) .
O8 C50 H50A 108.8 .
C43 C50 H50A 108.8 .
O8 C50 H50B 108.8 .
C43 C50 H50B 108.8 .
H50A C50 H50B 107.7 .
O7 C51 O8 125.4(8) .
O7 C51 C52 123.4(8) .
O8 C51 C52 111.2(7) .
C56 C52 C53 119.3(8) .
C56 C52 C51 123.5(7) .
C53 C52 C51 117.1(7) .
C54 C53 C52 117.8(8) .
C54 C53 H53 121.1 .
C52 C53 H53 121.1 .
C55 C54 C53 118.9(8) .
C55 C54 H54 120.6 .
C53 C54 H54 120.6 .
N4 C55 C54 123.9(8) .
N4 C55 H55 118.0 .
C54 C55 H55 118.0 .
N4 C56 C52 123.4(7) .
N4 C56 H56 118.3 .
C52 C56 H56 118.3 .
F2 C57 F1 108.5(8) .
F2 C57 F3 105.8(8) .
F1 C57 F3 105.6(8) .
F2 C57 S1 113.2(6) .
F1 C57 S1 112.2(7) .
F3 C57 S1 111.1(6) .
O12 C58 H58A 109.5 .
O12 C58 H58B 109.5 .
H58A C58 H58B 109.5 .
O12 C58 H58C 109.5 .
H58A C58 H58C 109.5 .
H58B C58 H58C 109.5 .
F6 C59 F4 109.4(8) .
F6 C59 F5 104.4(9) .
F4 C59 F5 103.3(9) .
F6 C59 S3 114.3(8) .
F4 C59 S3 112.9(7) .
F5 C59 S3 111.8(7) .
O16 C60 H60A 109.5 .
O16 C60 H60B 109.5 .
H60A C60 H60B 109.5 .
O16 C60 H60C 109.5 .
H60A C60 H60C 109.5 .
H60B C60 H60C 109.5 .
N1 Ag1 N4 169.3(3) 1_334
N3 Ag2 N2 169.8(3) .
C1 N1 C2 116.2(7) .
C1 N1 Ag1 123.7(6) .
C2 N1 Ag1 119.8(6) .
C28 N2 C27 117.0(7) .
C28 N2 Ag2 124.6(6) .
C27 N2 Ag2 118.3(6) .
C29 N3 C30 116.4(8) .
C29 N3 Ag2 121.4(6) .
C30 N3 Ag2 121.8(6) .
C56 N4 C55 116.6(7) .
C56 N4 Ag1 125.1(5) 1_776
C55 N4 Ag1 118.0(5) 1_776
C6 O2 C7 117.8(6) .
C23 O4 C22 116.6(6) .
C34 O6 C35 118.6(7) .
C51 O8 C50 116.7(6) .
C58 O12 H12A 109.5 .
C60 O16 H16 109.5 .
O10 S1 O9 115.7(5) .
O10 S1 O11 115.4(5) .
O9 S1 O11 113.6(5) .
O10 S1 C57 103.3(4) .
O9 S1 C57 103.2(4) .
O11 S1 C57 103.3(4) .
O15 S3 O13 117.6(5) .
O15 S3 O14 114.9(5) .
O13 S3 O14 112.0(4) .
O15 S3 C59 105.1(4) .
O13 S3 C59 103.4(5) .
O14 S3 C59 101.4(4) .

loop_
_geom_bond_atom_site_label_1
_geom_bond_atom_site_label_2
_geom_bond_distance
_geom_bond_site_symmetry_2
C1 N1 1.344(11) .
C1 C5 1.388(11) .
C1 H1 0.9500 .
C2 N1 1.352(11) .
C2 C3 1.376(13) .
C2 H2 0.9500 .
C3 C4 1.381(12) .
C3 H3 0.9500 .
C4 C5 1.376(12) .
C4 H4 0.9500 .
C5 C6 1.495(12) .
C6 O1 1.199(11) .
C6 O2 1.331(10) .
C7 O2 1.463(10) .
C7 C8 1.518(11) .
C7 H7A 0.9900 .
C7 H7B 0.9900 .
C8 C21 1.405(12) .
C8 C9 1.407(12) .
C9 C10 1.432(12) .
C9 C14 1.437(12) .
C10 C11 1.355(13) .
C10 H10 0.9500 .
C11 C12 1.425(14) .
C11 H11 0.9500 .
C12 C13 1.352(13) .
C12 H12 0.9500 .
C13 C14 1.436(12) .
C13 H13 0.9500 .
C14 C15 1.396(12) .
C15 C16 1.417(12) .
C15 C22 1.514(11) .
C16 C17 1.427(12) .
C16 C21 1.450(12) .
C17 C18 1.357(12) .
C17 H17 0.9500 .
C18 C19 1.389(13) .
C18 H18 0.9500 .
C19 C20 1.368(12) .
C19 H19 0.9500 .
C20 C21 1.420(12) .
C20 H20 0.9500 .
C22 O4 1.467(10) .
C22 H22A 0.9900 .
C22 H22B 0.9900 .
C23 O3 1.182(10) .
C23 O4 1.353(10) .
C23 C24 1.504(12) .
C24 C28 1.378(12) .
C24 C25 1.387(12) .
C25 C26 1.384(12) .
C25 H25 0.9500 .
C26 C27 1.371(13) .
C26 H26 0.9500 .
C27 N2 1.368(11) .
C27 H27 0.9500 .
C28 N2 1.336(11) .
C28 H28 0.9500 .
C29 N3 1.349(11) .
C29 C33 1.390(12) .
C29 H29 0.9500 .
C30 N3 1.352(12) .
C30 C31 1.365(13) .
C30 H30 0.9500 .
C31 C32 1.383(13) .
C31 H31 0.9500 .
C32 C33 1.376(12) .
C32 H32 0.9500 .
C33 C34 1.492(12) .
C34 O5 1.199(11) .
C34 O6 1.332(10) .
C35 O6 1.456(10) .
C35 C36 1.507(11) .
C35 H35A 0.9900 .
C35 H35B 0.9900 .
C36 C37 1.399(12) .
C36 C49 1.418(12) .
C37 C38 1.438(12) .
C37 C42 1.442(12) .
C38 C39 1.354(13) .
C38 H38 0.9500 .
C39 C40 1.403(14) .
C39 H39 0.9500 .
C40 C41 1.366(13) .
C40 H40 0.9500 .
C41 C42 1.431(12) .
C41 H41 0.9500 .
C42 C43 1.398(12) .
C43 C44 1.417(12) .
C43 C50 1.514(11) .
C44 C45 1.426(12) .
C44 C49 1.448(12) .
C45 C46 1.365(12) .
C45 H45 0.9500 .
C46 C47 1.402(13) .
C46 H46 0.9500 .
C47 C48 1.368(13) .
C47 H47 0.9500 .
C48 C49 1.414(12) .
C48 H48 0.9500 .
C50 O8 1.463(10) .
C50 H50A 0.9900 .
C50 H50B 0.9900 .
C51 O7 1.189(11) .
C51 O8 1.347(10) .
C51 C52 1.508(12) .
C52 C56 1.384(11) .
C52 C53 1.397(12) .
C53 C54 1.397(12) .
C53 H53 0.9500 .
C54 C55 1.366(13) .
C54 H54 0.9500 .
C55 N4 1.365(11) .
C55 H55 0.9500 .
C56 N4 1.336(11) .
C56 H56 0.9500 .
C57 F2 1.318(11) .
C57 F1 1.319(11) .
C57 F3 1.344(11) .
C57 S1 1.804(10) .
C58 O12 1.476(16) .
C58 H58A 0.9800 .
C58 H58B 0.9800 .
C58 H58C 0.9800 .
C59 F6 1.307(11) .
C59 F4 1.316(12) .
C59 F5 1.353(13) .
C59 S3 1.794(12) .
C60 O16 1.217(16) .
C60 H60A 0.9800 .
C60 H60B 0.9800 .
C60 H60C 0.9800 .
Ag1 N1 2.244(7) .
Ag1 N4 2.262(7) 1_334
Ag2 N3 2.192(7) .
Ag2 N2 2.193(7) .
N4 Ag1 2.262(7) 1_776
O9 S1 1.430(7) .
O10 S1 1.418(7) .
O11 S1 1.444(7) .
O12 H12A 0.8400 .
O13 S3 1.435(7) .
O14 S3 1.464(6) .
O15 S3 1.408(7) .
O16 H16 0.8400 .

loop_
_geom_hbond_atom_site_label_D
_geom_hbond_atom_site_label_H
_geom_hbond_atom_site_label_A
_geom_hbond_distance_DH
_geom_hbond_distance_HA
_geom_hbond_distance_DA
_geom_hbond_angle_DHA
_geom_hbond_site_symmetry_A
C1 H1 O11 0.95 2.38 3.288(11) 160.8 2_876
C2 H2 O14 0.95 2.49 3.200(11) 132.0 2_876
C27 H27 O13 0.95 2.61 3.324(12) 132.1 .
C28 H28 O10 0.95 2.44 3.150(11) 131.1 .
C30 H30 O12 0.95 2.60 3.498(13) 157.2 2_776
C55 H55 O9 0.95 2.51 3.202(11) 129.8 2_:97
C56 H56 O14 0.95 2.52 3.220(10) 130.5 2_:97
C58 H58A O11 0.98 2.60 3.348(17) 133.7 2_876
C58 H58B F3 0.98 2.53 3.275(15) 133.0 2_876
C60 H60A F6 0.98 2.56 3.328(15) 135.1 .
O12 H12A O10 0.84 1.94 2.758(12) 165.6 2_776
O16 H16 O14 0.84 2.02 2.692(12) 135.9 1_455

loop_
_geom_torsion_atom_site_label_1
_geom_torsion_atom_site_label_2
_geom_torsion_atom_site_label_3
_geom_torsion_atom_site_label_4
_geom_torsion
_geom_torsion_site_symmetry_4
N1 C2 C3 C4 0.2(14) .
C2 C3 C4 C5 -0.1(13) .
C3 C4 C5 C1 -0.2(12) .
C3 C4 C5 C6 -179.8(8) .
N1 C1 C5 C4 0.3(13) .
N1 C1 C5 C6 179.9(8) .
C4 C5 C6 O1 1.6(13) .
C1 C5 C6 O1 -178.1(8) .
C4 C5 C6 O2 -178.5(7) .
C1 C5 C6 O2 1.9(11) .
O2 C7 C8 C21 66.6(9) .
O2 C7 C8 C9 -118.1(8) .
C21 C8 C9 C10 -178.1(7) .
C7 C8 C9 C10 6.8(12) .
C21 C8 C9 C14 2.9(11) .
C7 C8 C9 C14 -172.3(7) .
C8 C9 C10 C11 -178.4(8) .
C14 C9 C10 C11 0.6(12) .
C9 C10 C11 C12 1.5(14) .
C10 C11 C12 C13 -2.2(14) .
C11 C12 C13 C14 0.7(14) .
C8 C9 C14 C15 -3.2(11) .
C10 C9 C14 C15 177.7(7) .
C8 C9 C14 C13 177.0(7) .
C10 C9 C14 C13 -2.1(11) .
C12 C13 C14 C15 -178.4(8) .
C12 C13 C14 C9 1.4(12) .
C9 C14 C15 C16 0.9(12) .
C13 C14 C15 C16 -179.3(7) .
C9 C14 C15 C22 -176.0(7) .
C13 C14 C15 C22 3.8(11) .
C14 C15 C16 C17 -178.9(7) .
C22 C15 C16 C17 -2.1(12) .
C14 C15 C16 C21 1.7(11) .
C22 C15 C16 C21 178.5(7) .
C15 C16 C17 C18 179.8(8) .
C21 C16 C17 C18 -0.7(12) .
C16 C17 C18 C19 1.1(13) .
C17 C18 C19 C20 0.2(14) .
C18 C19 C20 C21 -1.8(13) .
C9 C8 C21 C20 179.0(7) .
C7 C8 C21 C20 -5.6(11) .
C9 C8 C21 C16 -0.3(11) .
C7 C8 C21 C16 175.0(7) .
C19 C20 C21 C8 -177.3(8) .
C19 C20 C21 C16 2.1(12) .
C15 C16 C21 C8 -2.0(11) .
C17 C16 C21 C8 178.6(7) .
C15 C16 C21 C20 178.6(7) .
C17 C16 C21 C20 -0.8(11) .
C14 C15 C22 O4 -70.5(9) .
C16 C15 C22 O4 112.7(8) .
O3 C23 C24 C28 -179.9(9) .
O4 C23 C24 C28 -0.9(11) .
O3 C23 C24 C25 -0.6(13) .
O4 C23 C24 C25 178.3(7) .
C28 C24 C25 C26 -0.1(12) .
C23 C24 C25 C26 -179.4(8) .
C24 C25 C26 C27 1.2(13) .
C25 C26 C27 N2 -0.7(14) .
C25 C24 C28 N2 -1.6(13) .
C23 C24 C28 N2 177.7(8) .
N3 C30 C31 C32 -1.6(14) .
C30 C31 C32 C33 -0.3(13) .
C31 C32 C33 C29 1.0(13) .
C31 C32 C33 C34 179.4(8) .
N3 C29 C33 C32 0.2(13) .
N3 C29 C33 C34 -178.2(8) .
C32 C33 C34 O5 -1.8(13) .
C29 C33 C34 O5 176.6(9) .
C32 C33 C34 O6 177.7(7) .
C29 C33 C34 O6 -3.9(11) .
O6 C35 C36 C37 -114.5(8) .
O6 C35 C36 C49 69.6(9) .
C49 C36 C37 C38 -177.3(7) .
C35 C36 C37 C38 6.9(12) .
C49 C36 C37 C42 2.2(12) .
C35 C36 C37 C42 -173.5(7) .
C36 C37 C38 C39 -178.7(8) .
C42 C37 C38 C39 1.7(12) .
C37 C38 C39 C40 0.8(14) .
C38 C39 C40 C41 -1.8(14) .
C39 C40 C41 C42 0.2(14) .
C40 C41 C42 C43 -177.9(8) .
C40 C41 C42 C37 2.4(12) .
C36 C37 C42 C43 -2.5(11) .
C38 C37 C42 C43 177.0(7) .
C36 C37 C42 C41 177.2(7) .
C38 C37 C42 C41 -3.3(11) .
C41 C42 C43 C44 -179.3(7) .
C37 C42 C43 C44 0.4(12) .
C41 C42 C43 C50 5.3(11) .
C37 C42 C43 C50 -175.0(7) .
C42 C43 C44 C45 -178.8(7) .
C50 C43 C44 C45 -3.4(12) .
C42 C43 C44 C49 2.0(11) .
C50 C43 C44 C49 177.4(7) .
C43 C44 C45 C46 -179.5(8) .
C49 C44 C45 C46 -0.3(12) .
C44 C45 C46 C47 1.5(13) .
C45 C46 C47 C48 -1.1(13) .
C46 C47 C48 C49 -0.5(13) .
C37 C36 C49 C48 179.9(7) .
C35 C36 C49 C48 -4.2(11) .
C37 C36 C49 C44 0.2(11) .
C35 C36 C49 C44 176.1(7) .
C47 C48 C49 C36 -178.0(8) .
C47 C48 C49 C44 1.8(12) .
C43 C44 C49 C36 -2.4(11) .
C45 C44 C49 C36 178.4(7) .
C43 C44 C49 C48 177.9(7) .
C45 C44 C49 C48 -1.3(11) .
C42 C43 C50 O8 -72.4(9) .
C44 C43 C50 O8 112.1(8) .
O7 C51 C52 C56 -174.0(9) .
O8 C51 C52 C56 4.2(11) .
O7 C51 C52 C53 3.6(13) .
O8 C51 C52 C53 -178.2(7) .
C56 C52 C53 C54 -1.6(12) .
C51 C52 C53 C54 -179.3(8) .
C52 C53 C54 C55 0.8(13) .
C53 C54 C55 N4 1.0(14) .
C53 C52 C56 N4 0.8(13) .
C51 C52 C56 N4 178.3(8) .
C5 C1 N1 C2 -0.2(12) .
C5 C1 N1 Ag1 173.6(6) .
C3 C2 N1 C1 -0.1(13) .
C3 C2 N1 Ag1 -174.1(7) .
C24 C28 N2 C27 2.1(13) .
C24 C28 N2 Ag2 -174.0(6) .
C26 C27 N2 C28 -1.0(13) .
C26 C27 N2 Ag2 175.5(7) .
C33 C29 N3 C30 -2.0(12) .
C33 C29 N3 Ag2 170.7(6) .
C31 C30 N3 C29 2.7(13) .
C31 C30 N3 Ag2 -170.0(7) .
C52 C56 N4 C55 0.9(12) .
C52 C56 N4 Ag1 -172.6(6) 1_776
C54 C55 N4 C56 -1.8(13) .
C54 C55 N4 Ag1 172.2(7) 1_776
O1 C6 O2 C7 -3.5(12) .
C5 C6 O2 C7 176.5(6) .
C8 C7 O2 C6 92.6(8) .
O3 C23 O4 C22 6.4(12) .
C24 C23 O4 C22 -172.6(6) .
C15 C22 O4 C23 -90.4(9) .
O5 C34 O6 C35 -6.4(12) .
C33 C34 O6 C35 174.0(6) .
C36 C35 O6 C34 95.2(9) .
O7 C51 O8 C50 6.2(12) .
C52 C51 O8 C50 -172.0(6) .
C43 C50 O8 C51 -91.1(9) .
F2 C57 S1 O10 -63.1(8) .
F1 C57 S1 O10 60.1(8) .
F3 C57 S1 O10 178.1(7) .
F2 C57 S1 O9 176.0(7) .
F1 C57 S1 O9 -60.8(7) .
F3 C57 S1 O9 57.2(7) .
F2 C57 S1 O11 57.5(8) .
F1 C57 S1 O11 -179.3(7) .
F3 C57 S1 O11 -61.4(7) .
F6 C59 S3 O15 50.3(9) .
F4 C59 S3 O15 176.1(8) .
F5 C59 S3 O15 -68.0(8) .
F6 C59 S3 O13 -73.5(8) .
F4 C59 S3 O13 52.3(8) .
F5 C59 S3 O13 168.2(7) .
F6 C59 S3 O14 170.3(7) .
F4 C59 S3 O14 -63.9(8) .
F5 C59 S3 O14 52.0(7) .
